data_4338705
loop_
_publ_author_name
'Chen, Can-Yu'
'Zhou, Zhao-Hui'
'Chen, Hong-Bin'
'Huang, Pei-Qiang'
'Tsai, Khi-Rui'
'Chow, Yuan L.'

_publ_section_title
;
 Formations of mixed-valence oxovanadiumV,IV citrates and homocitrate with
 N-heterocycle chelated ligand.
;
_journal_issue 19
_journal_name_full 'Inorganic chemistry'
_journal_page_first 8714
_journal_page_last 8720
_journal_paper_doi 10.1021/ic800553p
_journal_volume 47
_journal_year 2008
_chemical_formula_sum 'C7 H9 Na3 O8'
_chemical_formula_weight 290.11
_chemical_name_common 'trisodium homocitrate'
_chemical_name_systematic
; 
 ? 
;
_space_group_IT_number 2
_symmetry_cell_setting triclinic
_symmetry_space_group_name_Hall '-P 1'
_symmetry_space_group_name_H-M 'P -1'
_atom_sites_solution_hydrogens geom
_atom_sites_solution_primary direct
_atom_sites_solution_secondary difmap
_audit_creation_method SHELXL-97
_cell_angle_alpha 80.153(6)
_cell_angle_beta 82.600(5)
_cell_angle_gamma 87.431(5)
_cell_formula_units_Z 2
_cell_length_a 5.8041(3)
_cell_length_b 8.0920(5)
_cell_length_c 10.9032(8)
_cell_measurement_temperature 173(2)
_cell_volume 500.21(6)
_computing_structure_refinement 'SHELXL-97 (Sheldrick, 1997)'
_computing_structure_solution 'SHELXS-97 (Sheldrick, 1990)'
_diffrn_ambient_temperature 173(2)
_diffrn_measured_fraction_theta_full 0.896
_diffrn_measured_fraction_theta_max 0.896
_diffrn_measurement_device_type 'Bruker Apex CCD diffractometer'
_diffrn_radiation_monochromator graphite
_diffrn_radiation_source 'fine-focus sealed tube'
_diffrn_radiation_type MoK\a
_diffrn_radiation_wavelength 0.71073
_diffrn_reflns_av_R_equivalents 0.0281
_diffrn_reflns_av_sigmaI/netI 0.0607
_diffrn_reflns_limit_h_max 8
_diffrn_reflns_limit_h_min -8
_diffrn_reflns_limit_k_max 12
_diffrn_reflns_limit_k_min -11
_diffrn_reflns_limit_l_max 14
_diffrn_reflns_limit_l_min -15
_diffrn_reflns_number 6928
_diffrn_reflns_theta_full 32.69
_diffrn_reflns_theta_max 32.69
_diffrn_reflns_theta_min 2.92
_exptl_absorpt_coefficient_mu 0.278
_exptl_absorpt_correction_T_max 0.9755
_exptl_absorpt_correction_T_min 0.9415
_exptl_absorpt_correction_type multi-scan
_exptl_absorpt_process_details '(SADABS; Bruker, 2002)'
_exptl_crystal_density_diffrn 1.926
_exptl_crystal_density_method 'not measured'
_exptl_crystal_F_000 296
_exptl_crystal_size_max 0.22
_exptl_crystal_size_mid 0.14
_exptl_crystal_size_min 0.09
_refine_diff_density_max 0.455
_refine_diff_density_min -0.311
_refine_diff_density_rms 0.063
_refine_ls_extinction_method none
_refine_ls_goodness_of_fit_ref 0.899
_refine_ls_hydrogen_treatment mixed
_refine_ls_matrix_type full
_refine_ls_number_parameters 172
_refine_ls_number_reflns 3300
_refine_ls_number_restraints 4
_refine_ls_restrained_S_all 0.899
_refine_ls_R_factor_all 0.0524
_refine_ls_R_factor_gt 0.0300
_refine_ls_shift/su_max 0.001
_refine_ls_shift/su_mean 0.000
_refine_ls_structure_factor_coef Fsqd
_refine_ls_weighting_details 'calc w=1/[\s^2^(Fo^2^)+(0.0335P)^2^+0.0000P] where P=(Fo^2^+2Fc^2^)/3'
_refine_ls_weighting_scheme calc
_refine_ls_wR_factor_gt 0.0651
_refine_ls_wR_factor_ref 0.0686
_reflns_number_gt 2191
_reflns_number_total 3300
_reflns_threshold_expression >2sigma(I)
_cod_data_source_file cif4.cif
_cod_data_source_block sad
_cod_depositor_comments
;
The following automatic conversions were performed:

'_exptl_absorpt_correction_type' value 'multi scan' changed to
'multi-scan' according to
/usr/data/users/saulius/automatic-downloads/retrospective/ACS/lib/dictionaries/cif_core.dic
dictionary named 'cif_core.dic' version 2.4.2 from 2011-04-26.

Automatic conversion script
Id: cif_fix_values 2281 2013-09-26 08:29:07Z andrius 
;
_cod_original_cell_volume 500.21(5)
_cod_database_code 4338705

loop_
_symmetry_equiv_pos_as_xyz
'x, y, z'
'-x, -y, -z'

loop_
_atom_site_label
_atom_site_type_symbol
_atom_site_fract_x
_atom_site_fract_y
_atom_site_fract_z
_atom_site_U_iso_or_equiv
_atom_site_adp_type
_atom_site_occupancy
_atom_site_symmetry_multiplicity
_atom_site_calc_flag
_atom_site_refinement_flags
O1 O -0.01489(14) 0.56816(11) 0.72769(8) 0.01177(18) Uani 1 1 d D
O2 O -0.11516(14) 0.33895(11) 0.60299(8) 0.01296(18) Uani 1 1 d .
O3 O -0.45163(14) 0.27493(11) 0.72057(8) 0.01400(18) Uani 1 1 d .
O4 O -0.44978(16) 0.87999(11) 0.66538(8) 0.0178(2) Uani 1 1 d .
O5 O -0.47768(14) 0.65882(11) 0.57364(8) 0.01325(18) Uani 1 1 d .
O6 O 0.26307(14) 0.09004(11) 1.03281(8) 0.01557(19) Uani 1 1 d .
O7 O -0.06928(15) 0.17863(11) 1.13115(8) 0.01538(19) Uani 1 1 d .
C1 C -0.22476(19) 0.48127(14) 0.78001(11) 0.0093(2) Uani 1 1 d .
C2 C -0.26822(19) 0.35672(14) 0.69360(11) 0.0099(2) Uani 1 1 d .
C3 C -0.4261(2) 0.60848(15) 0.79076(11) 0.0107(2) Uani 1 1 d .
H3A H -0.5726 0.5474 0.8192 0.013 Uiso 1 1 calc R
H3B H -0.4018 0.6765 0.8551 0.013 Uiso 1 1 calc R
C4 C -0.45047(19) 0.72493(15) 0.66767(11) 0.0104(2) Uani 1 1 d .
C5 C -0.1960(2) 0.38099(15) 0.91061(11) 0.0117(2) Uani 1 1 d .
H5A H -0.1775 0.4600 0.9685 0.014 Uiso 1 1 calc R
H5B H -0.3384 0.3167 0.9434 0.014 Uiso 1 1 calc R
C6 C 0.0125(2) 0.26043(15) 0.90785(11) 0.0125(2) Uani 1 1 d .
H6A H -0.0161 0.1750 0.8568 0.015 Uiso 1 1 calc R
H6B H 0.1499 0.3239 0.8644 0.015 Uiso 1 1 calc R
C7 C 0.0722(2) 0.16991(15) 1.03405(11) 0.0106(2) Uani 1 1 d .
Na1 Na 0.24712(8) 0.45600(6) 0.58034(5) 0.01594(12) Uani 1 1 d .
Na2 Na -0.29457(9) 0.10965(6) 0.52820(5) 0.01763(12) Uani 1 1 d .
Na3 Na -0.55287(8) 0.00712(6) 0.84280(5) 0.01560(12) Uani 1 1 d .
H1 H -0.009(3) 0.6414(16) 0.7737(13) 0.019 Uiso 1 1 d D
O1W O -0.06457(19) -0.00744(13) 1.36824(9) 0.0269(2) Uani 1 1 d D
H1W1 H -0.054(3) 0.0489(16) 1.2941(10) 0.032 Uiso 1 1 d D
H1W2 H -0.054(3) -0.1110(11) 1.3603(14) 0.032 Uiso 1 1 d D

loop_
_atom_site_aniso_label
_atom_site_aniso_U_11
_atom_site_aniso_U_22
_atom_site_aniso_U_33
_atom_site_aniso_U_23
_atom_site_aniso_U_13
_atom_site_aniso_U_12
O1 0.0118(4) 0.0113(4) 0.0127(4) -0.0043(3) 0.0011(3) -0.0031(3)
O2 0.0134(4) 0.0146(4) 0.0114(4) -0.0050(3) 0.0006(3) -0.0005(3)
O3 0.0143(4) 0.0133(4) 0.0144(4) -0.0018(3) -0.0011(3) -0.0041(3)
O4 0.0270(5) 0.0111(4) 0.0148(5) -0.0020(3) -0.0012(4) -0.0001(4)
O5 0.0152(4) 0.0151(4) 0.0102(4) -0.0031(3) -0.0032(3) 0.0002(3)
O6 0.0143(4) 0.0175(5) 0.0154(4) -0.0035(4) -0.0049(4) 0.0053(3)
O7 0.0180(4) 0.0171(5) 0.0105(4) -0.0023(3) -0.0008(3) 0.0032(3)
C1 0.0082(5) 0.0097(5) 0.0095(5) -0.0011(4) 0.0000(4) 0.0002(4)
C2 0.0117(5) 0.0080(5) 0.0095(5) 0.0008(4) -0.0033(4) 0.0023(4)
C3 0.0115(5) 0.0111(6) 0.0092(5) -0.0018(4) -0.0008(4) 0.0024(4)
C4 0.0065(5) 0.0125(6) 0.0118(6) -0.0018(4) -0.0004(4) 0.0012(4)
C5 0.0127(5) 0.0129(6) 0.0092(5) -0.0015(4) -0.0019(4) 0.0026(4)
C6 0.0132(5) 0.0137(6) 0.0099(6) -0.0013(4) -0.0005(4) 0.0026(4)
C7 0.0135(5) 0.0086(5) 0.0107(6) -0.0038(4) -0.0027(4) -0.0011(4)
Na1 0.0130(2) 0.0189(3) 0.0163(3) -0.0065(2) 0.0026(2) -0.00383(19)
Na2 0.0215(3) 0.0138(3) 0.0173(3) -0.0010(2) -0.0038(2) -0.0002(2)
Na3 0.0170(2) 0.0158(3) 0.0140(3) -0.00336(19) -0.0018(2) 0.00244(19)
O1W 0.0394(6) 0.0213(5) 0.0170(5) 0.0006(4) -0.0010(5) 0.0106(5)

loop_
_atom_type_symbol
_atom_type_description
_atom_type_scat_dispersion_real
_atom_type_scat_dispersion_imag
_atom_type_scat_source
C C 0.0033 0.0016 'International Tables Vol C Tables 4.2.6.8 and 6.1.1.4'
H H 0.0000 0.0000 'International Tables Vol C Tables 4.2.6.8 and 6.1.1.4'
O O 0.0106 0.0060 'International Tables Vol C Tables 4.2.6.8 and 6.1.1.4'
Na Na 0.0362 0.0249 'International Tables Vol C Tables 4.2.6.8 and 6.1.1.4'

loop_
_geom_angle_atom_site_label_1
_geom_angle_atom_site_label_2
_geom_angle_atom_site_label_3
_geom_angle
_geom_angle_site_symmetry_1
_geom_angle_site_symmetry_3
C1 O1 Na1 119.64(7) . .
C2 O2 Na1 122.04(8) . .
C2 O2 Na2 98.35(7) . .
Na1 O2 Na2 137.44(4) . .
C2 O2 Na1 103.75(7) . 2_566
Na1 O2 Na1 93.24(3) . 2_566
Na2 O2 Na1 89.21(3) . 2_566
C2 O3 Na3 134.52(8) . .
C2 O3 Na1 103.96(7) . 1_455
Na3 O3 Na1 121.19(4) . 1_455
C2 O3 Na2 87.09(7) . .
Na3 O3 Na2 87.34(3) . .
Na1 O3 Na2 90.51(3) 1_455 .
C4 O4 Na2 136.25(8) . 1_565
C4 O4 Na3 123.58(8) . 1_565
Na2 O4 Na3 98.89(4) 1_565 1_565
C4 O4 Na2 83.57(7) . 2_466
Na2 O4 Na2 78.97(3) 1_565 2_466
Na3 O4 Na2 125.84(4) 1_565 2_466
C4 O5 Na1 137.67(8) . 2_566
C4 O5 Na1 122.84(7) . 1_455
Na1 O5 Na1 89.46(3) 2_566 1_455
C4 O5 Na2 96.22(7) . 2_466
Na1 O5 Na2 108.10(4) 2_566 2_466
Na1 O5 Na2 95.37(4) 1_455 2_466
C7 O6 Na3 142.25(8) . 2_557
C7 O6 Na3 120.23(8) . 1_655
Na3 O6 Na3 97.37(3) 2_557 1_655
O7 O7 C7 0(10) 1 .
O7 O7 Na3 0(10) 1 2_457
C7 O7 Na3 115.37(8) . 2_457
O1 C1 C3 109.39(9) . .
O1 C1 C5 110.03(9) . .
C3 C1 C5 109.64(9) . .
O1 C1 C2 108.04(9) . .
C3 C1 C2 111.40(10) . .
C5 C1 C2 108.32(9) . .
O3 C2 O2 124.01(11) . .
O3 C2 C1 117.39(10) . .
O2 C2 C1 118.55(10) . .
O3 C2 Na2 67.62(7) . .
O2 C2 Na2 56.42(6) . .
C1 C2 Na2 173.50(7) . .
O3 C2 Na1 108.90(8) . 2_566
O2 C2 Na1 52.92(6) . 2_566
C1 C2 Na1 109.39(7) . 2_566
Na2 C2 Na1 71.39(3) . 2_566
C4 C3 C1 112.89(9) . .
O4 C4 O5 123.50(11) . .
O4 C4 C3 118.76(11) . .
O5 C4 C3 117.71(10) . .
O4 C4 Na2 70.70(7) . 2_466
O5 C4 Na2 57.74(6) . 2_466
C3 C4 Na2 153.82(8) . 2_466
C6 C5 C1 112.29(9) . .
C7 C6 C5 116.36(10) . .
O6 C7 O7 124.83(11) . 1
O6 C7 O7 124.83(11) . .
O7 C7 O7 0.00(6) 1 .
O6 C7 C6 116.04(10) . .
O7 C7 C6 119.13(10) 1 .
O7 C7 C6 119.13(10) . .
O5 Na1 O2 107.33(4) 2_566 .
O5 Na1 O5 90.54(3) 2_566 1_655
O2 Na1 O5 158.42(4) . 1_655
O5 Na1 O1 174.92(4) 2_566 .
O2 Na1 O1 68.18(3) . .
O5 Na1 O1 93.37(3) 1_655 .
O5 Na1 O2 84.30(3) 2_566 2_566
O2 Na1 O2 86.76(3) . 2_566
O5 Na1 O2 82.99(3) 1_655 2_566
O1 Na1 O2 92.95(3) . 2_566
O5 Na1 O3 80.37(3) 2_566 1_655
O2 Na1 O3 113.86(3) . 1_655
O5 Na1 O3 80.38(3) 1_655 1_655
O1 Na1 O3 103.47(3) . 1_655
O2 Na1 O3 157.20(3) 2_566 1_655
O5 Na1 C2 62.01(3) 2_566 2_566
O2 Na1 C2 99.79(4) . 2_566
O5 Na1 C2 77.62(3) 1_655 2_566
O1 Na1 C2 115.73(3) . 2_566
O2 Na1 C2 23.33(3) 2_566 2_566
O3 Na1 C2 135.69(3) 1_655 2_566
O5 Na1 Na1 45.53(2) 2_566 2_666
O2 Na1 Na1 150.96(4) . 2_666
O5 Na1 Na1 45.00(2) 1_655 2_666
O1 Na1 Na1 138.27(4) . 2_666
O2 Na1 Na1 80.95(3) 2_566 2_666
O3 Na1 Na1 76.26(3) 1_655 2_666
C2 Na1 Na1 60.99(3) 2_566 2_666
O5 Na1 Na2 102.77(3) 2_566 2_566
O2 Na1 Na2 118.40(3) . 2_566
O5 Na1 Na2 43.51(2) 1_655 2_566
O1 Na1 Na2 78.00(3) . 2_566
O2 Na1 Na2 44.52(2) 2_566 2_566
O3 Na1 Na2 123.41(3) 1_655 2_566
C2 Na1 Na2 52.11(3) 2_566 2_566
Na1 Na1 Na2 68.823(19) 2_666 2_566
O5 Na1 Na1 97.08(3) 2_566 2_566
O2 Na1 Na1 45.99(2) . 2_566
O5 Na1 Na1 121.36(3) 1_655 2_566
O1 Na1 Na1 78.11(3) . 2_566
O2 Na1 Na1 40.77(2) 2_566 2_566
O3 Na1 Na1 158.23(3) 1_655 2_566
C2 Na1 Na1 56.61(3) 2_566 2_566
Na1 Na1 Na1 117.30(3) 2_666 2_566
Na2 Na1 Na1 78.32(2) 2_566 2_566
O5 Na1 Na2 37.09(2) 2_566 1_655
O2 Na1 Na2 107.82(3) . 1_655
O5 Na1 Na2 93.73(3) 1_655 1_655
O1 Na1 Na2 145.54(3) . 1_655
O2 Na1 Na2 121.38(3) 2_566 1_655
O3 Na1 Na2 45.02(2) 1_655 1_655
C2 Na1 Na2 98.73(3) 2_566 1_655
Na1 Na1 Na2 58.821(17) 2_666 1_655
Na2 Na1 Na2 127.645(15) 2_566 1_655
Na1 Na1 Na2 125.11(2) 2_566 1_655
O4 Na2 O1W 104.33(4) 1_545 1_554
O4 Na2 O5 124.72(4) 1_545 2_466
O1W Na2 O5 107.27(4) 1_554 2_466
O4 Na2 O2 121.74(4) 1_545 .
O1W Na2 O2 115.41(4) 1_554 .
O5 Na2 O2 82.43(3) 2_466 .
O4 Na2 O1W 81.10(4) 1_545 2_557
O1W Na2 O1W 77.97(4) 1_554 2_557
O5 Na2 O1W 149.15(4) 2_466 2_557
O2 Na2 O1W 68.42(4) . 2_557
O4 Na2 O3 83.13(3) 1_545 .
O1W Na2 O3 165.11(4) 1_554 .
O5 Na2 O3 77.63(3) 2_466 .
O2 Na2 O3 50.51(3) . .
O1W Na2 O3 90.72(3) 2_557 .
O4 Na2 O4 101.03(3) 1_545 2_466
O1W Na2 O4 72.07(4) 1_554 2_466
O5 Na2 O4 50.54(3) 2_466 2_466
O2 Na2 O4 130.09(3) . 2_466
O1W Na2 O4 149.57(4) 2_557 2_466
O3 Na2 O4 119.70(3) . 2_466
O4 Na2 C4 119.82(4) 1_545 2_466
O1W Na2 C4 85.45(4) 1_554 2_466
O5 Na2 C4 26.04(3) 2_466 2_466
O2 Na2 C4 104.67(4) . 2_466
O1W Na2 C4 156.27(4) 2_557 2_466
O3 Na2 C4 102.18(3) . 2_466
O4 Na2 C4 25.73(3) 2_466 2_466
O4 Na2 C2 102.69(4) 1_545 .
O1W Na2 C2 140.39(4) 1_554 .
O5 Na2 C2 79.48(3) 2_466 .
O2 Na2 C2 25.23(3) . .
O1W Na2 C2 78.21(4) 2_557 .
O3 Na2 C2 25.28(3) . .
O4 Na2 C2 129.55(3) 2_466 .
C4 Na2 C2 105.38(4) 2_466 .
O4 Na2 Na2 56.11(3) 1_545 2_456
O1W Na2 Na2 85.28(4) 1_554 2_456
O5 Na2 Na2 82.66(3) 2_466 2_456
O2 Na2 Na2 157.39(3) . 2_456
O1W Na2 Na2 128.17(4) 2_557 2_456
O3 Na2 Na2 109.45(3) . 2_456
O4 Na2 Na2 44.92(2) 2_466 2_456
C4 Na2 Na2 66.17(3) 2_466 2_456
C2 Na2 Na2 134.15(3) . 2_456
O4 Na2 Na1 152.78(3) 1_545 2_566
O1W Na2 Na1 102.65(3) 1_554 2_566
O5 Na2 Na1 41.12(2) 2_466 2_566
O2 Na2 Na1 46.27(2) . 2_566
O1W Na2 Na1 108.14(3) 2_557 2_566
O3 Na2 Na1 71.45(2) . 2_566
O4 Na2 Na1 83.91(2) 2_466 2_566
C4 Na2 Na1 58.95(3) 2_466 2_566
C2 Na2 Na1 56.50(3) . 2_566
Na2 Na2 Na1 123.37(3) 2_456 2_566
O4 Na2 Na3 40.85(3) 1_545 .
O1W Na2 Na3 141.82(3) 1_554 .
O5 Na2 Na3 107.36(3) 2_466 .
O2 Na2 Na3 84.69(3) . .
O1W Na2 Na3 80.57(3) 2_557 .
O3 Na2 Na3 42.58(2) . .
O4 Na2 Na3 120.85(3) 2_466 .
C4 Na2 Na3 122.25(3) 2_466 .
C2 Na2 Na3 62.49(3) . .
Na2 Na2 Na3 83.65(2) 2_456 .
Na1 Na2 Na3 113.929(19) 2_566 .
O6 Na3 O4 102.75(4) 2_557 1_545
O6 Na3 O6 82.63(3) 2_557 1_455
O4 Na3 O6 165.71(4) 1_545 1_455
O6 Na3 O3 109.80(4) 2_557 .
O4 Na3 O3 90.00(3) 1_545 .
O6 Na3 O3 100.71(4) 1_455 .
O6 Na3 O7 117.52(4) 2_557 2_457
O4 Na3 O7 83.02(3) 1_545 2_457
O6 Na3 O7 82.77(3) 1_455 2_457
O3 Na3 O7 132.57(4) . 2_457
O6 Na3 Na2 108.46(3) 2_557 .
O4 Na3 Na2 40.26(2) 1_545 .
O6 Na3 Na2 150.59(3) 1_455 .
O3 Na3 Na2 50.08(2) . .
O7 Na3 Na2 113.35(3) 2_457 .
O6 Na3 Na3 42.07(2) 2_557 2_457
O4 Na3 Na3 143.07(3) 1_545 2_457
O6 Na3 Na3 40.56(2) 1_455 2_457
O3 Na3 Na3 110.34(3) . 2_457
O7 Na3 Na3 102.59(3) 2_457 2_457
Na2 Na3 Na3 142.76(2) . 2_457
Na2 O1W Na2 102.03(4) 1_556 2_557

loop_
_geom_bond_atom_site_label_1
_geom_bond_atom_site_label_2
_geom_bond_distance
_geom_bond_site_symmetry_2
O1 C1 1.4368(14) .
O1 Na1 2.3373(9) .
O2 C2 1.2637(14) .
O2 Na1 2.3118(10) .
O2 Na2 2.4701(10) .
O2 Na1 2.5458(10) 2_566
O3 C2 1.2545(14) .
O3 Na3 2.3964(10) .
O3 Na1 2.6897(10) 1_455
O3 Na2 2.7160(10) .
O4 C4 1.2509(15) .
O4 Na2 2.3140(10) 1_565
O4 Na3 2.3421(10) 1_565
O4 Na2 2.7201(11) 2_466
O5 C4 1.2646(15) .
O5 Na1 2.3056(9) 2_566
O5 Na1 2.3269(10) 1_455
O5 Na2 2.4362(10) 2_466
O6 C7 1.2568(14) .
O6 Na3 2.3219(10) 2_557
O6 Na3 2.3926(10) 1_655
O7 O7 0.000(3) 1
O7 C7 1.2637(14) .
O7 Na3 2.6718(10) 2_457
C1 C3 1.5289(16) .
C1 C5 1.5387(16) .
C1 C2 1.5414(17) .
C2 Na2 2.9334(14) .
C2 Na1 3.0995(13) 2_566
C3 C4 1.5210(16) .
C4 Na2 2.8638(13) 2_466
C5 C6 1.5205(16) .
C6 C7 1.5184(17) .
C7 O7 1.2637(14) 1
Na1 O5 2.3056(9) 2_566
Na1 O5 2.3269(10) 1_655
Na1 O2 2.5458(10) 2_566
Na1 O3 2.6897(10) 1_655
Na1 C2 3.0995(13) 2_566
Na1 Na1 3.2603(9) 2_666
Na1 Na2 3.5228(8) 2_566
Na1 Na1 3.5341(10) 2_566
Na1 Na2 3.8395(7) 1_655
Na2 O4 2.3140(10) 1_545
Na2 O1W 2.3609(11) 1_554
Na2 O5 2.4362(10) 2_466
Na2 O1W 2.5370(12) 2_557
Na2 O4 2.7201(11) 2_466
Na2 C4 2.8638(13) 2_466
Na2 Na2 3.2163(11) 2_456
Na2 Na1 3.5228(8) 2_566
Na2 Na3 3.5378(7) .
Na3 O6 2.3219(10) 2_557
Na3 O4 2.3421(10) 1_545
Na3 O6 2.3926(10) 1_455
Na3 O7 2.6718(11) 2_457
Na3 Na3 3.5413(11) 2_457
O1W Na2 2.3609(11) 1_556
O1W Na2 2.5370(12) 2_557

loop_
_geom_hbond_atom_site_label_D
_geom_hbond_atom_site_label_H
_geom_hbond_atom_site_label_A
_geom_hbond_distance_DH
_geom_hbond_distance_HA
_geom_hbond_distance_DA
_geom_hbond_angle_DHA
_geom_hbond_site_symmetry_A
O1W H1W1 O7 0.853(9) 1.913(9) 2.7628(13) 173.4(17) 1
O1W H1W2 O2 0.856(9) 2.054(11) 2.8158(13) 148.0(16) 2_557
